data_7153281
loop_
_publ_author_name
'Austin, Kerrie A. B.'
'Elsworth, Jon D.'
'Banwell, Martin G.'
'Willis, Anthony C.'

_publ_section_title
;
 Chemoenzymatic and enantiodivergent routes to 1,2-ring-fused
 bicyclo[2.2.2]octane and related tricyclic frameworks.
;
_journal_issue 4
_journal_name_full 'Organic &amp; biomolecular chemistry'
_journal_page_first 751
_journal_page_last 754
_journal_paper_doi 10.1039/b921600f
_journal_volume 8
_journal_year 2010
_chemical_absolute_configuration syn
_chemical_compound_source local
_chemical_formula_moiety 'C24 H28 N2 O8'
_chemical_formula_sum 'C24 H28 N2 O8'
_chemical_formula_weight 472.49
_space_group_IT_number 4
_symmetry_cell_setting monoclinic
_symmetry_space_group_name_Hall 'P 2yb'
_symmetry_space_group_name_H-M 'P 1 21 1'
_atom_sites_solution_hydrogens geom
_atom_sites_solution_primary direct
_audit_creation_date 08-07-01
_audit_creation_method CRYSTALS_ver_12.18
_audit_update_record
;
2008-07-01 - Report on C18 H18 O3
by Anthony C. Willis
for Kerrie Austin and Martin Banwell

2008-07-01 - passes checkcif tests with warnings

;
_cell_angle_alpha 90
_cell_angle_beta 98.820(3)
_cell_angle_gamma 90
_cell_formula_units_Z 2
_cell_length_a 9.1347(6)
_cell_length_b 6.1641(4)
_cell_length_c 21.3826(15)
_cell_measurement_reflns_used 115021
_cell_measurement_temperature 200
_cell_measurement_theta_max 25
_cell_measurement_theta_min 3
_cell_volume 1189.76(14)
_computing_cell_refinement 'Denzo/Scalepack (Otwinowski & Minor, 1997)'
_computing_data_collection 'COLLECT (Nonius BV, 1997)'
_computing_data_reduction 'Denzo/Scalepack (Otwinowski & Minor, 1997)'
_computing_molecular_graphics
;
ORTEP-II (Johnson 1976) in teXsan (MSC, 1992-1997)
;
_computing_publication_material 'CRYSTALS (Watkin et al 2003)'
_computing_structure_refinement 'CRYSTALS (Watkin et al 2003)'
_computing_structure_solution 'SIR92 (Altomare et al, 1994)'
_diffrn_ambient_temperature 200
_diffrn_measured_fraction_theta_full 0.994
_diffrn_measured_fraction_theta_max 0.994
_diffrn_measurement_device_type 'Nonius KappaCCD'
_diffrn_measurement_method ' \f and \w scans with CCD '
_diffrn_radiation_monochromator graphite
_diffrn_radiation_type 'Mo K\a'
_diffrn_radiation_wavelength 0.71073
_diffrn_reflns_av_R_equivalents 0.090
_diffrn_reflns_limit_h_max 10
_diffrn_reflns_limit_h_min -10
_diffrn_reflns_limit_k_max 7
_diffrn_reflns_limit_k_min -7
_diffrn_reflns_limit_l_max 25
_diffrn_reflns_limit_l_min -25
_diffrn_reflns_number 14469
_diffrn_reflns_theta_full 25.117
_diffrn_reflns_theta_max 25.117
_diffrn_reflns_theta_min 2.586
_diffrn_standards_number 0
_exptl_absorpt_coefficient_mu 0.100
_exptl_absorpt_correction_T_max 0.997
_exptl_absorpt_correction_T_min 0.973
_exptl_absorpt_correction_type integration
_exptl_absorpt_process_details
;
via Gaussian method (Coppens, 1970) implemented in maXus (2000)
;
_exptl_crystal_colour colourless
_exptl_crystal_density_diffrn 1.319
_exptl_crystal_density_method 'not measured'
_exptl_crystal_description plate
_exptl_crystal_F_000 500
_exptl_crystal_size_max 0.43
_exptl_crystal_size_mid 0.20
_exptl_crystal_size_min 0.03
_refine_diff_density_max 0.36
_refine_diff_density_min -0.30
_refine_ls_abs_structure_details
;
The enantiomer has been assigned by reference to an unchanging chiral
centre in the synthetic procedure.
;
_refine_ls_extinction_method None
_refine_ls_goodness_of_fit_ref 1.1501
_refine_ls_hydrogen_treatment noref
_refine_ls_matrix_type full
_refine_ls_number_parameters 308
_refine_ls_number_reflns 1661
_refine_ls_number_restraints 1
_refine_ls_R_factor_all 0.1111
_refine_ls_R_factor_gt 0.0822
_refine_ls_shift/su_max 0.003390
_refine_ls_structure_factor_coef F
_refine_ls_weighting_details
;
Method, part 1, Chebychev polynomial, (Watkin, 1994, Prince, 1982)
[weight] = 1.0/[A~0~*T~0~(x)+A~1~*T~1~(x) ... +A~n-1~]*T~n-1~(x)]
where A~i~ are the Chebychev coefficients listed below and x= Fcalc/Fmax
Method = Robust Weighting (Prince, 1982)
W = [weight] * [1-(deltaF/6*sigmaF)^2^]^2^
A~i~ are:
2.26 0.991 1.81
;
_refine_ls_weighting_scheme calc
_refine_ls_wR_factor_all 0.1035
_refine_ls_wR_factor_gt 0.0767
_refine_ls_wR_factor_ref 0.0767
_reflns_limit_h_max 10
_reflns_limit_h_min -10
_reflns_limit_k_max 7
_reflns_limit_k_min 0
_reflns_limit_l_max 25
_reflns_limit_l_min 0
_reflns_number_gt 1661
_reflns_number_total 2322
_reflns_threshold_expression I>1.5\s(I)
_oxford_diffrn_Wilson_B_factor 3.47
_oxford_diffrn_Wilson_scale 1.83
_oxford_refine_ls_scale 0.792(4)
_oxford_structure_analysis_title '6301249 ban0815'
_cod_data_source_file b921600f.txt
_cod_data_source_block ban0815
_cod_depositor_comments
;
The following automatic conversions were performed:

'_symmetry_cell_setting' value 'Monoclinic' changed to 'monoclinic'
according to /home/saulius/struct/CIF-dictionaries/cif_core.dic
dictionary named 'cif_core.dic' version 2.4.2 from 2011-04-26.

Automatic conversion script
Id: cif_fix_values 1891 2012-01-12 08:04:46Z andrius 
;
_cod_original_sg_symbol_H-M 'P 1 21 1 '
_cod_database_code 7153281

loop_
_symmetry_equiv_pos_as_xyz
x,y,z
-x,y+1/2,-z

loop_
_atom_site_label
_atom_site_type_symbol
_atom_site_fract_x
_atom_site_fract_y
_atom_site_fract_z
_atom_site_U_iso_or_equiv
_atom_site_occupancy
_atom_site_adp_type
_atom_site_refinement_flags_posn
O1 O 0.1296(7) 0.5579(12) 0.4367(2) 0.0610 1.0000 Uani .
O2 O 0.3752(6) 0.4873(11) 0.4407(2) 0.0545 1.0000 Uani .
O3 O 0.3450(5) 0.4770(9) 0.1582(2) 0.0412 1.0000 Uani .
O4 O 0.4413(6) 0.7491(11) 0.1087(2) 0.0539 1.0000 Uani .
O5 O 0.1052(6) -0.1242(10) 0.0395(3) 0.0536 1.0000 Uani .
O6 O 0.0750(7) -0.1246(10) -0.0634(3) 0.0576 1.0000 Uani .
O7 O 0.2730(6) 0.4701(12) -0.1737(3) 0.0584 1.0000 Uani .
O8 O 0.3753(7) 0.7343(13) -0.1202(3) 0.0660 1.0000 Uani .
N1 N 0.1228(6) -0.0453(11) -0.0124(3) 0.0436 1.0000 Uani .
N2 N 0.3158(7) 0.5567(13) -0.1250(3) 0.0443 1.0000 Uani .
C1 C 0.3848(9) 0.5854(15) 0.2198(3) 0.0482 1.0000 Uani .
C2 C 0.5434(7) 0.5330(17) 0.2506(4) 0.0565 1.0000 Uani .
C3 C 0.5374(8) 0.5161(17) 0.3218(4) 0.0561 1.0000 Uani .
C4 C 0.3764(8) 0.5707(15) 0.3299(3) 0.0427 1.0000 Uani .
C5 C 0.3454(10) 0.7994(13) 0.3416(4) 0.0492 1.0000 Uani .
C6 C 0.2047(9) 0.8500(15) 0.3406(4) 0.0481 1.0000 Uani .
C7 C 0.0949(8) 0.6655(15) 0.3260(4) 0.0472 1.0000 Uani .
C8 C 0.1461(8) 0.4874(15) 0.3734(3) 0.0478 1.0000 Uani .
C9 C 0.3114(8) 0.4334(13) 0.3782(3) 0.0441 1.0000 Uani .
C10 C 0.1191(8) 0.5803(14) 0.2581(3) 0.0393 1.0000 Uani .
C11 C 0.2862(7) 0.5061(13) 0.2646(3) 0.0395 1.0000 Uani .
C12 C 0.2588(10) 0.4866(16) 0.4788(3) 0.0562 1.0000 Uani .
C13 C 0.2323(14) 0.253(2) 0.5007(5) 0.0803 1.0000 Uani .
C14 C 0.2902(13) 0.6428(19) 0.5316(5) 0.0747 1.0000 Uani .
C15 C -0.0588(10) 0.734(2) 0.3283(4) 0.0644 1.0000 Uani .
C16 C 0.0181(9) 0.3867(15) 0.2344(4) 0.0508 1.0000 Uani .
C17 C 0.0860(9) 0.7630(16) 0.2080(3) 0.0535 1.0000 Uani .
C18 C 0.3780(8) 0.5798(15) 0.1075(3) 0.0396 1.0000 Uani .
C19 C 0.3270(7) 0.4545(13) 0.0482(3) 0.0381 1.0000 Uani .
C20 C 0.2547(7) 0.2571(12) 0.0473(3) 0.0346 1.0000 Uani .
C21 C 0.2049(8) 0.1603(12) -0.0101(3) 0.0364 1.0000 Uani .
C22 C 0.2269(7) 0.2481(12) -0.0679(4) 0.0388 1.0000 Uani .
C23 C 0.2987(8) 0.4485(14) -0.0657(3) 0.0392 1.0000 Uani .
C24 C 0.3506(7) 0.5550(13) -0.0083(3) 0.0402 1.0000 Uani .
H11 H 0.3732 0.7459 0.2143 0.0572 1.0000 Uiso R
H21 H 0.6125 0.6514 0.2420 0.0676 1.0000 Uiso R
H22 H 0.5767 0.3925 0.2341 0.0676 1.0000 Uiso R
H31 H 0.6076 0.6220 0.3458 0.0670 1.0000 Uiso R
H32 H 0.5635 0.3658 0.3372 0.0670 1.0000 Uiso R
H51 H 0.4260 0.9102 0.3498 0.0602 1.0000 Uiso R
H61 H 0.1724 1.0009 0.3490 0.0586 1.0000 Uiso R
H81 H 0.0859 0.3535 0.3623 0.0584 1.0000 Uiso R
H91 H 0.3253 0.2756 0.3701 0.0527 1.0000 Uiso R
H111 H 0.2862 0.3440 0.2624 0.0469 1.0000 Uiso R
H131 H 0.3215 0.202 0.5300 0.0957 1.0000 Uiso R
H132 H 0.1441 0.251 0.5232 0.0957 1.0000 Uiso R
H133 H 0.2143 0.155 0.4630 0.0957 1.0000 Uiso R
H141 H 0.3799 0.5945 0.5612 0.0903 1.0000 Uiso R
H142 H 0.2034 0.6501 0.5549 0.0903 1.0000 Uiso R
H143 H 0.3087 0.7895 0.5145 0.0903 1.0000 Uiso R
H151 H -0.1269 0.608 0.3184 0.0768 1.0000 Uiso R
H152 H -0.0667 0.790 0.3715 0.0768 1.0000 Uiso R
H153 H -0.0870 0.852 0.2964 0.0768 1.0000 Uiso R
H161 H 0.0384 0.3408 0.1917 0.0610 1.0000 Uiso R
H162 H 0.0386 0.2629 0.2647 0.0610 1.0000 Uiso R
H163 H -0.0881 0.4311 0.2314 0.0610 1.0000 Uiso R
H171 H 0.1017 0.7066 0.1657 0.0635 1.0000 Uiso R
H172 H 0.1539 0.8883 0.2201 0.0635 1.0000 Uiso R
H173 H -0.0191 0.8117 0.2058 0.0635 1.0000 Uiso R
H201 H 0.2387 0.1858 0.0877 0.0421 1.0000 Uiso R
H221 H 0.1931 0.1718 -0.1089 0.0472 1.0000 Uiso R
H241 H 0.4027 0.6979 -0.0078 0.0493 1.0000 Uiso R

loop_
_atom_site_aniso_label
_atom_site_aniso_U_11
_atom_site_aniso_U_22
_atom_site_aniso_U_33
_atom_site_aniso_U_23
_atom_site_aniso_U_13
_atom_site_aniso_U_12
O1 0.072(4) 0.078(4) 0.036(3) -0.003(3) 0.019(3) 0.007(3)
O2 0.052(3) 0.072(4) 0.038(3) 0.006(3) 0.003(2) 0.006(3)
O3 0.039(2) 0.053(3) 0.034(3) -0.012(3) 0.0105(19) -0.008(3)
O4 0.058(3) 0.058(4) 0.049(3) -0.010(3) 0.017(3) -0.026(3)
O5 0.053(3) 0.048(3) 0.060(4) 0.003(3) 0.008(3) -0.006(3)
O6 0.060(4) 0.051(3) 0.059(4) -0.007(3) 0.000(3) -0.018(3)
O7 0.056(3) 0.078(4) 0.041(3) 0.010(3) 0.005(2) -0.021(3)
O8 0.070(4) 0.079(5) 0.047(3) 0.016(3) 0.002(3) -0.024(4)
N1 0.038(3) 0.042(4) 0.051(4) 0.009(4) 0.009(3) 0.005(3)
N2 0.036(3) 0.060(5) 0.039(4) 0.005(3) 0.009(3) -0.007(3)
C1 0.052(4) 0.052(5) 0.040(4) -0.012(4) 0.002(3) -0.010(4)
C2 0.027(4) 0.089(7) 0.053(4) -0.008(5) 0.005(3) -0.001(4)
C3 0.037(4) 0.081(7) 0.049(4) -0.003(5) 0.005(3) 0.002(4)
C4 0.036(4) 0.059(5) 0.033(4) -0.003(4) 0.006(3) 0.001(4)
C5 0.061(5) 0.054(6) 0.037(4) -0.002(4) 0.017(4) -0.012(4)
C6 0.048(5) 0.050(5) 0.049(4) -0.002(4) 0.014(4) 0.007(4)
C7 0.047(5) 0.054(5) 0.043(4) -0.008(4) 0.014(3) -0.006(4)
C8 0.054(4) 0.050(5) 0.042(4) -0.010(4) 0.016(3) -0.004(4)
C9 0.053(4) 0.046(5) 0.033(4) 0.001(3) 0.004(3) -0.003(4)
C10 0.032(3) 0.051(4) 0.036(4) -0.005(4) 0.007(3) 0.003(3)
C11 0.035(4) 0.037(4) 0.045(4) 0.000(4) 0.002(3) -0.004(3)
C12 0.069(5) 0.067(6) 0.029(4) 0.000(4) -0.002(3) -0.005(5)
C13 0.109(8) 0.075(7) 0.054(5) 0.017(6) 0.008(5) -0.007(7)
C14 0.088(7) 0.083(7) 0.053(5) -0.010(5) 0.015(5) -0.012(6)
C15 0.057(5) 0.095(7) 0.040(4) -0.009(5) 0.005(4) 0.020(5)
C16 0.042(4) 0.060(5) 0.050(5) -0.005(4) 0.007(4) -0.001(4)
C17 0.047(4) 0.067(5) 0.044(4) -0.003(4) 0.001(3) 0.017(4)
C18 0.039(4) 0.056(5) 0.027(4) -0.008(4) 0.015(3) 0.001(4)
C19 0.034(3) 0.039(4) 0.043(4) -0.005(3) 0.011(3) 0.003(3)
C20 0.029(3) 0.042(4) 0.035(4) -0.004(3) 0.010(3) 0.011(3)
C21 0.036(4) 0.028(3) 0.047(4) 0.003(3) 0.013(3) 0.004(3)
C22 0.032(4) 0.032(4) 0.054(4) -0.005(4) 0.012(3) -0.017(3)
C23 0.034(4) 0.051(5) 0.033(4) -0.001(3) 0.005(3) 0.008(4)
C24 0.025(3) 0.048(4) 0.050(4) 0.005(4) 0.014(3) -0.003(3)

loop_
_atom_type_symbol
_atom_type_scat_dispersion_real
_atom_type_scat_dispersion_imag
_atom_type_scat_Cromer_Mann_a1
_atom_type_scat_Cromer_Mann_b1
_atom_type_scat_Cromer_Mann_a2
_atom_type_scat_Cromer_Mann_b2
_atom_type_scat_Cromer_Mann_a3
_atom_type_scat_Cromer_Mann_b3
_atom_type_scat_Cromer_Mann_a4
_atom_type_scat_Cromer_Mann_b4
_atom_type_scat_Cromer_Mann_c
_atom_type_scat_source
C 0.0033 0.0016 2.3100 20.8439 1.0200 10.2075 1.5886 0.5687 0.8650 51.6512 0.2156 'International Tables Vol C 4.2.6.8 and 6.1.1.4'
H 0.0000 0.0000 0.4930 10.5109 0.3229 26.1257 0.1402 3.1424 0.0408 57.7998 0.0030 'International Tables Vol C 4.2.6.8 and 6.1.1.4'
N 0.0061 0.0033 12.2126 0.0057 3.1322 9.8933 2.0125 28.9975 1.1663 0.5826 -11.5290 'International Tables Vol C 4.2.6.8 and 6.1.1.4'
O 0.0106 0.0060 3.0485 13.2771 2.2868 5.7011 1.5463 0.3239 0.8670 32.9089 0.2508 'International Tables Vol C 4.2.6.8 and 6.1.1.4'

loop_
_exptl_crystal_face_index_h
_exptl_crystal_face_index_k
_exptl_crystal_face_index_l
_exptl_crystal_face_perp_dist
1 0 0 0.100
-1 0 0 0.100
0 1 0 0.180
0 -1 0 0.250
0 0 1 0.001
0 0 -1 0.025

loop_
_geom_angle_atom_site_label_1
_geom_angle_atom_site_label_2
_geom_angle_atom_site_label_3
_geom_angle
_geom_angle_publ_flag
C8 O1 C12 107.5(6) yes
C9 O2 C12 107.6(6) yes
C1 O3 C18 117.2(6) yes
O5 N1 O6 124.4(7) yes
O5 N1 C21 116.3(6) yes
O6 N1 C21 119.3(6) yes
O8 N2 O7 124.2(7) yes
O8 N2 C23 116.2(7) yes
O7 N2 C23 119.5(7) yes
O3 C1 C2 112.1(7) yes
O3 C1 C11 109.6(6) yes
C2 C1 C11 106.2(6) yes
O3 C1 H11 109.6 no
C2 C1 H11 109.6 no
C11 C1 H11 109.6 no
C1 C2 C3 105.4(6) yes
C1 C2 H21 110.5 no
C3 C2 H21 110.5 no
C1 C2 H22 110.5 no
C3 C2 H22 110.5 no
H21 C2 H22 109.5 no
C2 C3 C4 106.0(6) yes
C2 C3 H31 110.3 no
C4 C3 H31 110.3 no
C2 C3 H32 110.3 no
C4 C3 H32 110.3 no
H31 C3 H32 109.5 no
C3 C4 C5 116.1(7) yes
C3 C4 C9 115.6(7) yes
C5 C4 C9 108.2(6) yes
C3 C4 C11 103.0(6) yes
C5 C4 C11 108.0(7) yes
C9 C4 C11 105.0(6) yes
C4 C5 C6 115.9(8) yes
C4 C5 H51 122.0 no
C6 C5 H51 122.0 no
C5 C6 C7 115.9(8) yes
C5 C6 H61 122.0 no
C7 C6 H61 122.0 no
C6 C7 C8 106.2(6) yes
C6 C7 C10 104.8(6) yes
C8 C7 C10 107.4(7) yes
C6 C7 C15 112.4(8) yes
C8 C7 C15 112.5(7) yes
C10 C7 C15 113.0(6) yes
C7 C8 O1 109.9(7) yes
C7 C8 C9 113.6(6) yes
O1 C8 C9 104.1(6) yes
C7 C8 H81 109.7 no
O1 C8 H81 109.7 no
C9 C8 H81 109.7 no
C8 C9 C4 108.4(6) yes
C8 C9 O2 105.8(6) yes
C4 C9 O2 111.3(6) yes
C8 C9 H91 110.4 no
C4 C9 H91 110.4 no
O2 C9 H91 110.4 no
C7 C10 C11 106.5(6) yes
C7 C10 C16 113.3(6) yes
C11 C10 C16 109.0(6) yes
C7 C10 C17 110.6(7) yes
C11 C10 C17 110.7(6) yes
C16 C10 C17 106.8(6) yes
C4 C11 C10 112.0(6) yes
C4 C11 C1 101.7(6) yes
C10 C11 C1 121.3(7) yes
C4 C11 H111 107.0 no
C10 C11 H111 107.0 no
C1 C11 H111 107.0 no
O1 C12 O2 104.5(5) yes
O1 C12 C13 108.9(8) yes
O2 C12 C13 109.8(8) yes
O1 C12 C14 108.9(8) yes
O2 C12 C14 110.9(7) yes
C13 C12 C14 113.4(8) yes
C12 C13 H131 109.4 no
C12 C13 H132 109.5 no
H131 C13 H132 109.5 no
C12 C13 H133 109.5 no
H131 C13 H133 109.5 no
H132 C13 H133 109.5 no
C12 C14 H141 109.5 no
C12 C14 H142 109.5 no
H141 C14 H142 109.5 no
C12 C14 H143 109.5 no
H141 C14 H143 109.5 no
H142 C14 H143 109.5 no
C7 C15 H151 109.5 no
C7 C15 H152 109.5 no
H151 C15 H152 109.5 no
C7 C15 H153 109.4 no
H151 C15 H153 109.5 no
H152 C15 H153 109.5 no
C10 C16 H161 109.5 no
C10 C16 H162 109.4 no
H161 C16 H162 109.5 no
C10 C16 H163 109.5 no
H161 C16 H163 109.5 no
H162 C16 H163 109.5 no
C10 C17 H171 109.5 no
C10 C17 H172 109.5 no
H171 C17 H172 109.5 no
C10 C17 H173 109.5 no
H171 C17 H173 109.5 no
H172 C17 H173 109.5 no
O3 C18 O4 124.7(7) yes
O3 C18 C19 111.4(7) yes
O4 C18 C19 123.9(7) yes
C18 C19 C20 123.4(7) yes
C18 C19 C24 115.6(7) yes
C20 C19 C24 120.9(7) yes
C19 C20 C21 119.0(6) yes
C19 C20 H201 120.5 no
C21 C20 H201 120.5 no
N1 C21 C20 120.0(6) yes
N1 C21 C22 116.6(7) yes
C20 C21 C22 123.4(7) yes
C21 C22 C23 116.4(7) yes
C21 C22 H221 121.8 no
C23 C22 H221 121.8 no
N2 C23 C22 119.1(7) yes
N2 C23 C24 118.4(7) yes
C22 C23 C24 122.4(7) yes
C23 C24 C19 117.9(7) yes
C23 C24 H241 121.0 no
C19 C24 H241 121.1 no

loop_
_geom_bond_atom_site_label_1
_geom_bond_atom_site_label_2
_geom_bond_distance
_geom_bond_publ_flag
O1 C8 1.450(9) yes
O1 C12 1.440(11) yes
O2 C9 1.412(9) yes
O2 C12 1.437(10) yes
O3 C1 1.472(9) yes
O3 C18 1.329(9) yes
O4 C18 1.192(10) yes
O5 N1 1.243(8) yes
O6 N1 1.213(8) yes
O7 N2 1.183(9) yes
O8 N2 1.219(10) yes
N1 C21 1.470(10) yes
N2 C23 1.462(10) yes
C1 C2 1.531(11) yes
C1 C11 1.494(11) yes
C1 H11 1.000 no
C2 C3 1.536(11) yes
C2 H21 1.000 no
C2 H22 1.000 no
C3 C4 1.545(11) yes
C3 H31 1.000 no
C3 H32 1.000 no
C4 C5 1.467(12) yes
C4 C9 1.523(11) yes
C4 C11 1.561(10) yes
C5 C6 1.320(12) yes
C5 H51 1.000 no
C6 C7 1.517(12) yes
C6 H61 1.000 no
C7 C8 1.518(12) yes
C7 C10 1.591(10) yes
C7 C15 1.475(11) yes
C8 C9 1.535(11) yes
C8 H81 1.000 no
C9 H91 1.000 no
C10 C11 1.579(10) yes
C10 C16 1.546(12) yes
C10 C17 1.552(12) yes
C11 H111 1.000 no
C12 C13 1.545(15) yes
C12 C14 1.478(13) yes
C13 H131 1.000 no
C13 H132 1.000 no
C13 H133 1.000 no
C14 H141 1.000 no
C14 H142 1.000 no
C14 H143 1.000 no
C15 H151 1.000 no
C15 H152 1.000 no
C15 H153 1.000 no
C16 H161 1.000 no
C16 H162 1.000 no
C16 H163 1.000 no
C17 H171 1.000 no
C17 H172 1.000 no
C17 H173 1.000 no
C18 C19 1.497(10) yes
C19 C20 1.383(11) yes
C19 C24 1.403(10) yes
C20 C21 1.377(10) yes
C20 H201 1.000 no
C21 C22 1.392(10) yes
C22 C23 1.395(11) yes
C22 H221 1.000 no
C23 C24 1.409(11) yes
C24 H241 1.000 no

loop_
_geom_contact_atom_site_label_1
_geom_contact_atom_site_label_2
_geom_contact_distance
_geom_contact_site_symmetry_2
_geom_contact_publ_flag
O3 O8 3.172(9) 2_645 no
O4 N2 2.899(9) 2_655 no
O4 C23 2.94(1) 2_655 no
O4 O7 3.080(8) 2_655 no
O4 C22 3.280(9) 2_655 no
O4 O5 3.291(7) 1_565 no
O4 O8 3.42(1) 2_655 no
O4 O8 3.58(1) 2_645 no
O5 C21 3.105(9) 2_545 no
O5 C18 3.247(9) 1_545 no
O5 C24 3.268(9) 1_545 no
O5 C22 3.280(9) 2_545 no
O5 C19 3.282(9) 1_545 no
O5 N1 3.323(9) 2_545 no
O5 O6 3.566(9) 2 no
O5 O6 3.570(9) 2_545 no
O5 C20 3.594(8) 2_545 no
O6 C20 3.168(9) 2_545 no
O6 C24 3.274(9) 1_545 no
O6 O8 3.28(1) 1_545 no
O6 C23 3.34(1) 1_545 no
O6 N2 3.36(1) 1_545 no
O6 C21 3.46(1) 2_545 no
O7 C17 3.49(1) 2_545 no
O8 C18 3.08(1) 2_655 no
O8 C19 3.213(9) 2_655 no
O8 C20 3.501(9) 2_655 no
O8 C2 3.51(1) 2_655 no
N1 C24 3.22(1) 1_545 no
N1 C21 3.60(1) 2_545 no

loop_
_geom_torsion_atom_site_label_1
_geom_torsion_atom_site_label_2
_geom_torsion_atom_site_label_3
_geom_torsion_atom_site_label_4
_geom_torsion
_geom_torsion_publ_flag
O1 C8 C7 C6 67.1(8) no
O1 C8 C7 C10 178.8(6) no
O1 C8 C7 C15 -56.2(9) no
O1 C8 C9 O2 -3.1(8) no
O1 C8 C9 C4 -122.6(7) no
O1 C12 O2 C9 -32.8(9) no
O2 C9 C4 C3 71.9(9) no
O2 C9 C4 C5 -60.3(8) no
O2 C9 C4 C11 -175.4(6) no
O2 C9 C8 C7 116.4(7) no
O2 C12 O1 C8 30.5(9) no
O3 C1 C2 C3 -143.2(7) no
O3 C1 C11 C4 161.1(6) no
O3 C1 C11 C10 -73.9(9) no
O3 C18 C19 C20 0(1) no
O3 C18 C19 C24 177.1(6) no
O4 C18 O3 C1 2(1) no
O4 C18 C19 C20 179.4(7) no
O4 C18 C19 C24 -4(1) no
O5 N1 C21 C20 -1(1) no
O5 N1 C21 C22 179.1(6) no
O6 N1 C21 C20 177.4(7) no
O6 N1 C21 C22 -2(1) no
O7 N2 C23 C22 -2(1) no
O7 N2 C23 C24 180.0(7) no
O8 N2 C23 C22 177.8(7) no
O8 N2 C23 C24 0(1) no
N1 C21 C20 C19 -177.7(6) no
N1 C21 C22 C23 177.0(6) no
N2 C23 C22 C21 -175.7(6) no
N2 C23 C24 C19 176.9(6) no
C1 O3 C18 C19 -178.2(6) no
C1 C2 C3 C4 -3(1) no
C1 C11 C4 C3 -40.6(8) no
C1 C11 C4 C5 82.8(8) no
C1 C11 C4 C9 -161.9(6) no
C1 C11 C10 C7 -128.6(7) no
C1 C11 C10 C16 108.9(8) no
C1 C11 C10 C17 -8.4(9) no
C2 C1 O3 C18 -87.3(8) no
C2 C1 C11 C4 39.8(8) no
C2 C1 C11 C10 164.8(7) no
C2 C3 C4 C5 -91.3(8) no
C2 C3 C4 C9 140.3(7) no
C2 C3 C4 C11 26.5(9) no
C3 C2 C1 C11 -24(1) no
C3 C4 C5 C6 171.8(7) no
C3 C4 C9 C8 -172.2(7) no
C3 C4 C11 C10 -171.5(7) no
C4 C5 C6 C7 -1(1) no
C4 C9 O2 C12 139.6(7) no
C4 C9 C8 C7 -3.0(9) no
C4 C11 C10 C7 -8.5(9) no
C4 C11 C10 C16 -131.0(7) no
C4 C11 C10 C17 111.7(7) no
C5 C4 C9 C8 55.6(7) no
C5 C4 C11 C10 -48.1(9) no
C5 C6 C7 C8 54(1) no
C5 C6 C7 C10 -59.1(9) no
C5 C6 C7 C15 177.7(8) no
C6 C5 C4 C9 -56.3(9) no
C6 C5 C4 C11 56.8(9) no
C6 C7 C8 C9 -49.1(9) no
C6 C7 C10 C11 59.3(8) no
C6 C7 C10 C16 179.1(6) no
C6 C7 C10 C17 -61.0(8) no
C7 C8 O1 C12 -138.9(7) no
C8 O1 C12 C13 -86.9(8) no
C8 O1 C12 C14 149.1(8) no
C8 C7 C10 C11 -53.3(8) no
C8 C7 C10 C16 66.5(8) no
C8 C7 C10 C17 -173.6(6) no
C8 C9 O2 C12 22.0(8) no
C8 C9 C4 C11 -59.5(8) no
C9 O2 C12 C13 83.9(8) no
C9 O2 C12 C14 -150.0(7) no
C9 C4 C11 C10 67.1(8) no
C9 C8 O1 C12 -16.8(9) no
C9 C8 C7 C10 62.5(8) no
C9 C8 C7 C15 -172.5(7) no
C11 C1 O3 C18 155.1(6) no
C11 C10 C7 C15 -177.9(8) no
C15 C7 C10 C16 -58(1) no
C15 C7 C10 C17 62(1) no
C18 C19 C20 C21 176.4(7) no
C18 C19 C24 C23 -177.2(6) no
C19 C20 C21 C22 2(1) no
C19 C24 C23 C22 -1(1) no
C20 C19 C24 C23 -0(1) no
C20 C21 C22 C23 -2(1) no
C21 C20 C19 C24 -0(1) no
C21 C22 C23 C24 2(1) no

loop_
_oxford_twin_element_scale_factors
0.858(3)
0.142(3)
